data_7240879
loop_
_publ_author_name
'Dittrich, Birger'
'Sever, Christoph'
'Luebben, Jens'

_publ_section_title
;
 Disappearing Disorder
;
_journal_name_full CrystEngComm
_journal_paper_doi 10.1039/D0CE00300J
_journal_year 2020
_chemical_absolute_configuration ad
_chemical_formula_sum 'C12 H19 N3 O5 S'
_chemical_formula_weight 317.36
_chemical_name_systematic 'Imipenem monohydrate'
_chemical_properties_physical Heat-sensitive
_space_group_crystal_system orthorhombic
_space_group_IT_number 19
_space_group_name_Hall 'P 2ac 2ab'
_space_group_name_H-M_alt 'P 21 21 21'
_atom_sites_solution_hydrogens mixed
_audit_conform_dict_location ftp://ftp.iucr.org/pub/cif_core.dic
_audit_conform_dict_name cif_core.dic
_audit_conform_dict_version 2.3
_audit_creation_date '17-Mar-03 T12:06:32-00:00'
_audit_creation_method 'XD routine XDCIF'
_audit_update_record
;
2020-07-05 deposited with the CCDC.	2020-07-09 downloaded from the CCDC.
;
_cell_angle_alpha 90
_cell_angle_beta 90
_cell_angle_gamma 90
_cell_formula_units_Z 4
_cell_length_a 8.210(4)
_cell_length_b 11.1142(17)
_cell_length_c 15.372(4)
_cell_measurement_reflns_used 6769
_cell_measurement_temperature 100K(2)
_cell_measurement_theta_max 28.5
_cell_measurement_theta_min 2.0
_cell_volume 1402.7(8)
_computing_molecular_graphics 'H\"ubschle, (2011)'
_computing_publication_material 'L\"ubben, (to be published)'
_computing_structure_refinement
;
Dittrich et al, (2013)
Volkov et al, (2006)
;
_diffrn_ambient_temperature 100K(2)
_diffrn_measured_fraction_theta_full 0.980
_diffrn_measured_fraction_theta_max 0.909
_diffrn_measurement_device_type Synchrotron
_diffrn_radiation_type synchrotron
_diffrn_radiation_wavelength 0.6358
_diffrn_reflns_av_R_equivalents 0.0561
_diffrn_reflns_av_unetI/netI 0.0202
_diffrn_reflns_Laue_measured_fraction_full 0.980
_diffrn_reflns_Laue_measured_fraction_max 0.909
_diffrn_reflns_limit_h_max 11
_diffrn_reflns_limit_h_min -11
_diffrn_reflns_limit_k_max 14
_diffrn_reflns_limit_k_min -14
_diffrn_reflns_limit_l_max 22
_diffrn_reflns_limit_l_min -22
_diffrn_reflns_number 4482
_diffrn_reflns_point_group_measured_fraction_full 0.981
_diffrn_reflns_point_group_measured_fraction_max 0.908
_diffrn_reflns_theta_full 22.425
_diffrn_reflns_theta_max 28.421
_diffrn_reflns_theta_min 2.023
_exptl_absorpt_coefficient_mu 0.191
_exptl_absorpt_correction_T_max 0.7457
_exptl_absorpt_correction_T_min 0.7144
_exptl_absorpt_correction_type empirical
_exptl_absorpt_process_details
;
SADABS version 2015/1 (G. M. Sheldrick, 2015)
;
_exptl_crystal_density_diffrn 1.503
_exptl_crystal_description plate
_exptl_crystal_F_000 672
_exptl_crystal_size_max 0.09
_exptl_crystal_size_mid 0.0045
_exptl_crystal_size_min 0.0011
_refine_diff_density_max 0.507
_refine_diff_density_min -0.227
_refine_diff_density_rms 0.051
_refine_ls_abs_structure_details
;
Flack x determined using 1913 quotients 
[(I+)-(I-)]/[(I+)+(I-)] (Parsons, Flack and Wagner, Acta 
Cryst. B69 (2013) 249-259). 
;
_refine_ls_abs_structure_Flack 0.040(19)
_refine_ls_extinction_method none
_refine_ls_goodness_of_fit_ref 2.345
_refine_ls_matrix_type full
_refine_ls_number_parameters 184
_refine_ls_number_reflns 4434
_refine_ls_number_restraints 0
_refine_ls_R_factor_all 0.024
_refine_ls_R_factor_gt 0.023
_refine_ls_shift/su_max 0
_refine_ls_structure_factor_coef Fsqd
_refine_ls_weighting_details
;
calc w2 = 1/[s^2^(Fo^2^)] 
;
_refine_ls_weighting_scheme calc
_refine_ls_wR_factor_ref 0.056
_reflns_Friedel_coverage 0.763
_reflns_Friedel_fraction_full 0.982
_reflns_Friedel_fraction_max 0.907
_reflns_number_gt 4434
_reflns_number_total 4482
_reflns_threshold_expression 'I > 2\s(I)'
_cod_data_source_file d0ce00300j2.cif
_cod_data_source_block 100K
_cod_original_cell_volume 1402.6(8)
_cod_database_code 7240879

loop_
_space_group_symop_id
_space_group_symop_operation_xyz
1 +X,+Y,+Z
2 1/2-X,-Y,1/2+Z
3 -X,1/2+Y,1/2-Z
4 1/2+X,1/2-Y,-Z

loop_
_atom_local_axes_atom_label
_atom_local_axes_atom0
_atom_local_axes_ax1
_atom_local_axes_atom1
_atom_local_axes_atom2
_atom_local_axes_ax2
S(1) DUM1 Z S(1) C(2) Y
O(1) C(6) Z O(1) N(1) Y
O(2) C(7) X O(2) O(3) Y
O(3) C(7) X O(3) O(2) Y
O(4) C(11) X O(4) H(4O) Y
O(1W) DUM2 Z O(1W) H(1W) Y
N(1) DUM3 Z N(1) C(6) Y
N(2A) C(10A) X N(2A) C(10B) Y
N(3A) C(10A) Z N(3A) H(3NA) Y
N(2B) C(10A) X N(2B) C(10B) Y
N(3B) C(10B) Z N(3B) H(10A) Y
C(1) C(7) X C(1) N(1) Y
C(2) S(1) X C(2) C(3) Y
C(3) DUM4 Z C(3) C(2) Y
C(4) N(1) X C(4) H(4) Y
C(5) H(5) Z C(5) C(11) X
C(6) O(1) X C(6) N(1) Y
C(8) S(1) X C(8) C(9A) Y
C(7) O(2) X C(7) O(3) Y
C(12) C(11) Z C(12) H(12A) X
C(11) O(4) X C(11) C(12) Y
C(9A) N(2B) X C(9A) C(8) Y
C(10A) N(3A) X C(10A) N(2B) Y
C(9B) N(2B) X C(9B) C(8) Y
C(10B) N(3B) X C(10B) N(2B) Y
H(3B) DUM0 Z H(3B) S(1) Y
H(3A) C(3) Z H(3A) C(2) Y
H(4O) O(4) Z H(4O) C(11) Y
H(4) C(4) Z H(4) N(1) Y
H(5) C(5) Z H(5) C(11) Y
H(8A) C(8) Z H(8A) H(8B) Y
H(8B) C(8) Z H(8B) H(8A) Y
H(12A) C(12) Z H(12A) C(11) Y
H(12B) C(12) Z H(12B) C(11) Y
H(12C) C(12) Z H(12C) C(11) Y
H(11) C(11) Z H(11) O(4) Y
H(9A) C(9A) Z H(9A) H(9B) Y
H(9B) C(9A) Z H(9B) H(9A) Y
H(2N) N(2A) Z H(2N) C(10A) Y
H(10A) C(10A) Z H(10A) N(3B) Y
H(3NA) N(3A) Z H(3NA) C(10B) Y
H(3NB) N(3A) Z H(3NB) H(3NA) Y
H(9C) C(9A) Z H(9C) H(9A) Y
H(9D) C(9A) Z H(9D) H(9A) Y
H(2B) N(2B) Z H(2B) C(10B) Y
H(10B) H(3NA) Z H(10B) C(10B) Y
H(3NC) H(10A) Z H(3NC) N(3B) Y
H(3ND) H(3NB) Z H(3ND) N(3B) Y
H(1W) O(1W) Z H(1W) H(2W) Y
H(2W) O(1W) Z H(2W) H(1W) Y

loop_
_atom_site_label
_atom_site_type_symbol
_atom_site_fract_x
_atom_site_fract_y
_atom_site_fract_z
_atom_site_U_iso_or_equiv
_atom_site_adp_type
_atom_site_occupancy
_atom_site_symmetry_multiplicity
S(1) S 0.4686 0.5066 0.4544 0.012 Uani 1 4
O(1) O 0.57894(8) 0.90623(7) 0.65136(4) 0.019 Uani 1 4
O(2) O 0.35457(9) 0.67997(7) 0.71598(4) 0.018 Uani 1 4
O(3) O 0.42103(8) 0.51483(6) 0.63911(4) 0.016 Uani 1 4
O(4) O 0.43131(8) 1.13531(6) 0.40628(5) 0.018 Uani 1 4
O(1W) O 0.68640(8) 0.40556(7) 0.70763(5) 0.018 Uani 1 4
N(1) N 0.37017(9) 0.82327(7) 0.56316(5) 0.011 Uani 1 4
N(2A) N 0.68678(10) 0.38739(8) 0.28883(6) 0.018 Uani 0.8879 4
N(3A) N 0.72954(11) 0.18535(9) 0.32333(6) 0.017 Uani 0.8879 4
N(2B) N 0.68173(10) 0.38473(8) 0.29287(6) 0.018 Uani 0.1121 4
N(3B) N 0.843422 0.225385 0.304736 0.016 Uani 0.1121 4
C(1) C 0.39385(9) 0.69569(8) 0.56408(5) 0.01 Uani 1 4
C(2) C 0.42607(9) 0.65491(8) 0.48265(5) 0.01 Uani 1 4
C(3) C 0.42861(11) 0.75738(8) 0.41693(6) 0.013 Uani 1 4
C(4) C 0.37180(10) 0.86680(8) 0.47063(5) 0.011 Uani 1 4
C(5) C 0.49655(9) 0.96545(8) 0.49737(6) 0.011 Uani 1 4
C(6) C 0.49748(9) 0.90185(9) 0.58631(6) 0.012 Uani 1 4
C(8) C 0.45475(11) 0.51325(9) 0.33609(6) 0.017 Uani 1 4
C(7) C 0.38834(10) 0.62587(8) 0.64697(5) 0.012 Uani 1 4
C(12) C 0.56334(11) 1.17766(9) 0.54128(7) 0.018 Uani 1 4
C(11) C 0.44165(9) 1.09676(9) 0.49467(6) 0.013 Uani 1 4
C(9A) C 0.50868(11) 0.39243(10) 0.29827(7) 0.02 Uani 0.8879 4
C(10A) C 0.780064 0.290935 0.296337 0.015 Uani 0.8879 4
C(9B) C 0.50868(11) 0.39243(10) 0.29827(7) 0.02 Uani 0.1121 4
C(10B) C 0.704203 0.266959 0.312005 0.023 Uani 0.1121 4
H(3B) H 0.3489 0.7400 0.3614 0.026(4) Uiso 1 4
H(3A) H 0.5498 0.7672 0.3883 0.022(4) Uiso 1 4
H(4O) H 0.3256 1.1142 0.3842 0.026(4) Uiso 1 4
H(4) H 0.2515 0.8991 0.4493 0.017(3) Uiso 1 4
H(5) H 0.6124 0.9546 0.4629 0.020(3) Uiso 1 4
H(8A) H 0.3298 0.5324 0.3166 0.020(4) Uiso 1 4
H(8B) H 0.5326 0.5849 0.3114 0.027(4) Uiso 1 4
H(12A) H 0.6789 1.1769 0.5062 0.027(4) Uiso 1 4
H(12B) H 0.5824 1.1447 0.6074 0.028(4) Uiso 1 4
H(12C) H 0.5159 1.2693 0.5436 0.030(4) Uiso 1 4
H(11) H 0.3216 1.1051 0.5255 0.020(4) Uiso 1 4
H(9A) H 0.4681 0.3194 0.3413 0.047(6) Uiso 0.8879 4
H(9B) H 0.4513 0.3792 0.2344 0.047(6) Uiso 0.8879 4
H(2N) H 0.745476 0.464897 0.276193 0.021708 Uiso 0.8879 4
H(10A) H 0.907(2) 0.3003(14) 0.2827(12) 0.024(5) Uiso 0.8879 4
H(3NA) H 0.6110 0.1735 0.3403 0.019(4) Uiso 0.8879 4
H(3NB) H 0.8089 0.1154 0.3273 0.020(4) Uiso 0.8879 4
H(9C) H 0.462737 0.319185 0.339654 0.0245 Uiso 0.1121 4
H(9D) H 0.456042 0.381299 0.23308 0.0245 Uiso 0.1121 4
H(2B) H 0.729113 0.439578 0.247357 0.021708 Uiso 0.1121 4
H(10B) H 0.603598 0.211022 0.332986 0.027636 Uiso 0.1121 4
H(3NC) H 0.936473 0.279357 0.284923 0.019788 Uiso 0.1121 4
H(3ND) H 0.864851 0.137226 0.318573 0.019788 Uiso 0.1121 4
H(1W) H 0.5842 0.4395 0.6894 0.030(4) Uiso 1 4
H(2W) H 0.6665 0.3396 0.7467 0.029(4) Uiso 1 4

loop_
_atom_site_aniso_label
_atom_site_aniso_U_11
_atom_site_aniso_U_22
_atom_site_aniso_U_33
_atom_site_aniso_U_23
_atom_site_aniso_U_13
_atom_site_aniso_U_12
S(1) 0.01349(8) 0.00929(11) 0.01281(9) -0.00012(8) -0.00023(7) 0.00018(7)
O(1) 0.0209(3) 0.0223(4) 0.0148(3) 0.0026(3) -0.0056(2) -0.0086(3)
O(2) 0.0257(3) 0.0171(4) 0.0109(3) 0.0018(2) 0.0026(2) 0.0005(3)
O(3) 0.0248(3) 0.0100(4) 0.0145(3) 0.0031(2) -0.0015(2) 0.0005(2)
O(4) 0.0147(3) 0.0175(4) 0.0221(3) 0.0088(3) -0.0021(2) -0.0035(2)
O(1W) 0.0156(3) 0.0173(4) 0.0203(3) -0.0008(3) 0.0014(2) -0.0019(2)
N(1) 0.0108(3) 0.0104(4) 0.0107(3) 0.0007(2) 0.0006(2) 0.0000(2)
N(2A) 0.0206 0.01587 0.0178 -0.00125 0.00114 0.00118
N(3A) 0.01571 0.01294 0.02154 0.00025 0.00179 0.00258
N(2B) 0.0206 0.01587 0.0178 -0.00125 0.00114 0.00118
N(3B) 0.01638 0.01912 0.01397 0.00292 0.00171 0.0063
C(1) 0.0115(3) 0.0086(4) 0.0099(4) 0.0023(3) -0.0001(3) -0.0006(3)
C(2) 0.0109(3) 0.0088(4) 0.0109(4) 0.0023(3) -0.0004(3) -0.0007(3)
C(3) 0.0167(3) 0.0101(5) 0.0109(4) 0.0017(3) 0.0005(3) -0.0003(3)
C(4) 0.0113(3) 0.0102(5) 0.0116(4) 0.0023(3) -0.0001(3) -0.0003(3)
C(5) 0.0099(3) 0.0110(5) 0.0124(4) 0.0015(3) 0.0011(3) -0.0002(2)
C(6) 0.0120(3) 0.0130(5) 0.0112(4) 0.0007(3) -0.0007(3) -0.0016(3)
C(8) 0.0185(4) 0.0193(5) 0.0139(4) -0.0023(3) 0.0015(3) 0.0048(3)
C(7) 0.0127(3) 0.0118(5) 0.0104(4) 0.0019(3) -0.0009(3) -0.0008(3)
C(12) 0.0180(4) 0.0124(5) 0.0228(4) -0.0016(3) -0.0007(3) -0.0020(3)
C(11) 0.0112(3) 0.0097(5) 0.0179(4) 0.0018(3) 0.0021(3) -0.0002(3)
C(9A) 0.01834 0.0203 0.02261 -0.00764 0.00335 -0.00456
C(10A) 0.01375 0.01825 0.01255 -0.00167 0.00173 -0.00187
C(9B) 0.01834 0.0203 0.02261 -0.00764 0.00335 -0.00456
C(10B) 0.03748 0.01808 0.01353 -0.00158 -0.00062 -0.0133

loop_
_atom_type_symbol
_atom_type_description
_atom_type_scat_dispersion_real
_atom_type_scat_dispersion_imag
_atom_type_scat_source
S S 0.1250 0.1230 'Invariom modelling (Acta Cryst. A61, 314--320)'
O O 0.0110 0.0060 'Invariom modelling (Acta Cryst. A61, 314--320)'
N N 0.0060 0.0030 'Invariom modelling (Acta Cryst. A61, 314--320)'
C C 0.0030 0.0020 'Invariom modelling (Acta Cryst. A61, 314--320)'
H H 0.0000 0.0000 'Invariom modelling (Acta Cryst. A61, 314--320)'

loop_
_geom_angle_atom_site_label_1
_geom_angle_atom_site_label_2
_geom_angle_atom_site_label_3
_geom_angle
_geom_angle_site_symmetry_1
_geom_angle_site_symmetry_2
_geom_angle_site_symmetry_3
_geom_angle_publ_flag
C(1) N(1) C(6) 120.75(7) 1_555 1_555 1_555 yes
N(2B) N(2A) C(10A) 86.18(4) 1_555 1_555 1_555 yes
N(2B) N(2A) C(10B) 60.11(3) 1_555 1_555 1_555 yes
C(10A) N(2A) C(10B) 30.574(19) 1_555 1_555 1_555 yes
N(3B) N(3A) C(10A) 43.13(4) 1_555 1_555 1_555 yes
N(3B) N(3A) C(10B) 75.25(7) 1_555 1_555 1_555 yes
C(10A) N(3A) C(10B) 32.26(3) 1_555 1_555 1_555 yes
N(2A) N(2B) C(9A) 122.51(6) 1_555 1_555 1_555 yes
N(2A) N(2B) C(10A) 90.33(4) 1_555 1_555 1_555 yes
N(2A) N(2B) C(9B) 122.51(6) 1_555 1_555 1_555 yes
N(2A) N(2B) C(10B) 116.94(4) 1_555 1_555 1_555 yes
C(9A) N(2B) C(10A) 130.90(8) 1_555 1_555 1_555 yes
C(9A) N(2B) C(10B) 100.44(7) 1_555 1_555 1_555 yes
C(10A) N(2B) C(9B) 130.90(8) 1_555 1_555 1_555 yes
C(10A) N(2B) C(10B) 31.16(2) 1_555 1_555 1_555 yes
C(9B) N(2B) C(10B) 100.44(7) 1_555 1_555 1_555 yes
N(3A) N(3B) C(10A) 82.59(5) 1_555 1_555 1_555 yes
N(3A) N(3B) C(10B) 47.69(5) 1_555 1_555 1_555 yes
C(10A) N(3B) C(10B) 35.033734727228 1_555 1_555 1_555 yes
N(1) C(1) C(2) 110.38(7) 1_555 1_555 1_555 yes
N(1) C(1) C(7) 121.29(7) 1_555 1_555 1_555 yes
C(2) C(1) C(7) 128.29(8) 1_555 1_555 1_555 yes
S(1) C(2) C(1) 125.85(7) 1_555 1_555 1_555 yes
S(1) C(2) C(3) 122.70(6) 1_555 1_555 1_555 yes
C(1) C(2) C(3) 111.39(8) 1_555 1_555 1_555 yes
C(6) C(5) C(11) 117.66(7) 1_555 1_555 1_555 yes
O(1) C(6) N(1) 130.35(8) 1_555 1_555 1_555 yes
O(1) C(6) C(5) 136.21(8) 1_555 1_555 1_555 yes
N(1) C(6) C(5) 93.25(6) 1_555 1_555 1_555 yes
O(2) C(7) O(3) 126.54(8) 1_555 1_555 1_555 yes
O(2) C(7) C(1) 118.75(8) 1_555 1_555 1_555 yes
O(3) C(7) C(1) 114.71(8) 1_555 1_555 1_555 yes
O(4) C(11) C(5) 109.28(7) 1_555 1_555 1_555 yes
O(4) C(11) C(12) 108.04(7) 1_555 1_555 1_555 yes
C(5) C(11) C(12) 110.95(7) 1_555 1_555 1_555 yes
N(2B) C(9A) C(8) 111.32(8) 1_555 1_555 1_555 yes
N(2A) C(10A) N(3A) 124.72(5) 1_555 1_555 1_555 yes
N(2A) C(10A) N(2B) 3.484(2) 1_555 1_555 1_555 yes
N(2A) C(10A) N(3B) 176.80(4) 1_555 1_555 1_555 yes
N(2A) C(10A) C(10B) 80.10(4) 1_555 1_555 1_555 yes
N(3A) C(10A) N(2B) 121.73(5) 1_555 1_555 1_555 yes
N(3A) C(10A) N(3B) 54.28(4) 1_555 1_555 1_555 yes
N(3A) C(10A) C(10B) 44.66(4) 1_555 1_555 1_555 yes
N(2B) C(10A) N(3B) 173.70(4) 1_555 1_555 1_555 yes
N(2B) C(10A) C(10B) 77.07(4) 1_555 1_555 1_555 yes
N(3B) C(10A) C(10B) 98.734619389848 1_555 1_555 1_555 yes
N(2B) C(9B) C(8) 111.32(8) 1_555 1_555 1_555 yes
N(2A) C(10B) N(3A) 172.12(7) 1_555 1_555 1_555 yes
N(2A) C(10B) N(2B) 2.949(2) 1_555 1_555 1_555 yes
N(2A) C(10B) N(3B) 115.50(3) 1_555 1_555 1_555 yes
N(2A) C(10B) C(10A) 69.33(3) 1_555 1_555 1_555 yes
N(3A) C(10B) N(2B) 174.83(7) 1_555 1_555 1_555 yes
N(3A) C(10B) N(3B) 57.05(6) 1_555 1_555 1_555 yes
N(3A) C(10B) C(10A) 103.08(6) 1_555 1_555 1_555 yes
N(2B) C(10B) N(3B) 117.84(3) 1_555 1_555 1_555 yes
N(2B) C(10B) C(10A) 71.76(3) 1_555 1_555 1_555 yes
N(3B) C(10B) C(10A) 46.231647984028 1_555 1_555 1_555 yes

loop_
_geom_bond_atom_site_label_1
_geom_bond_atom_site_label_2
_geom_bond_distance
_geom_bond_site_symmetry_1
_geom_bond_site_symmetry_2
_geom_bond_publ_flag
S(1) C(2) 1.7403(9) 1_555 1_555 yes
O(1) C(6) 1.2040(11) 1_555 1_555 yes
O(2) C(7) 1.2505(11) 1_555 1_555 yes
O(3) C(7) 1.2688(12) 1_555 1_555 yes
O(4) C(11) 1.4271(11) 1_555 1_555 yes
O(4) H(4O) 0.9607 1_555 1_555 yes
O(1W) H(1W) 0.9618 1_555 1_555 yes
O(1W) H(2W) 0.9618 1_555 1_555 yes
N(1) C(1) 1.4313(12) 1_555 1_555 yes
N(1) C(6) 1.4078(11) 1_555 1_555 yes
N(2A) N(2B) 0.0804 1_555 1_555 yes
N(2A) C(10A) 1.3225(8) 1_555 1_555 yes
N(2A) C(10B) 1.3924(9) 1_555 1_555 yes
N(2A) H(2N) 1.0060(9) 1_555 1_555 yes
N(2A) H(2B) 0.9293(9) 1_555 1_555 yes
N(3A) N(3B) 1.0742(9) 1_555 1_555 yes
N(3A) C(10A) 1.3120(10) 1_555 1_555 yes
N(3A) C(10B) 0.9467(10) 1_555 1_555 yes
N(2B) C(9A) 1.4257(12) 1_555 1_555 yes
N(2B) C(10A) 1.3196(8) 1_555 1_555 yes
N(2B) C(9B) 1.4257(12) 1_555 1_555 yes
N(2B) C(10B) 1.3542(9) 1_555 1_555 yes
N(2B) H(2B) 1.0062(9) 1_555 1_555 yes
N(3B) C(10A) 0.90444231713297 1_555 1_555 yes
N(3B) C(10B) 1.2379176860043 1_555 1_555 yes
C(1) C(2) 1.3572(12) 1_555 1_555 yes
C(1) C(7) 1.4925(11) 1_555 1_555 yes
C(2) C(3) 1.5226(12) 1_555 1_555 yes
C(5) C(6) 1.5391(12) 1_555 1_555 yes
C(5) C(11) 1.5279(13) 1_555 1_555 yes
C(8) C(9A) 1.5288(14) 1_555 1_555 yes
C(8) C(9B) 1.5288(14) 1_555 1_555 yes
C(8) H(8A) 1.0893 1_555 1_555 yes
C(8) H(8B) 1.0893 1_555 1_555 yes
C(12) C(11) 1.5231(13) 1_555 1_555 yes
C(10A) C(10B) 0.71897578997175 1_555 1_555 yes
C(10A) H(10A) 1.07(2) 1_555 1_555 yes
C(10B) H(10B) 1.0829388249589 1_555 1_555 yes
H(9A) H(9C) 0.0512(10) 1_555 1_555 yes
H(9B) H(9D) 0.0497(10) 1_555 1_555 yes
H(2N) H(2B) 0.54194930315637 1_555 1_555 yes
H(10A) H(3NC) 0.336(18) 1_555 1_555 yes
H(3NA) H(10B) 0.4358(10) 1_555 1_555 yes
H(3NB) H(3ND) 0.5364(9) 1_555 1_555 yes
